data_4063836
loop_
_publ_author_name
'Arii, Hidekazu'
'Takahashi, Makiko'
'Nanjo, Masato'
'Mochida, Kunio'

_publ_section_title
;
 Polyhedral and Spiro Platinum&#x2212;Silyl Clusters Bearing Phosphine
 Ligands
;
_journal_issue 4
_journal_name_full Organometallics
_journal_page_first 917
_journal_paper_doi 10.1021/om100976v
_journal_volume 30
_journal_year 2011
_chemical_formula_sum 'C108 H92 P6 Pt3 Si2'
_chemical_formula_weight 2217.09
_chemical_name_systematic
; 
 ? 
;
_space_group_IT_number 15
_symmetry_cell_setting monoclinic
_symmetry_space_group_name_Hall '-C 2yc'
_symmetry_space_group_name_H-M 'C 1 2/c 1'
_atom_sites_solution_hydrogens geom
_atom_sites_solution_primary direct
_atom_sites_solution_secondary difmap
_audit_creation_method SHELXL-97
_cell_angle_alpha 90.00
_cell_angle_beta 92.4630(10)
_cell_angle_gamma 90.00
_cell_formula_units_Z 8
_cell_length_a 52.995(5)
_cell_length_b 15.6673(14)
_cell_length_c 25.233(2)
_cell_measurement_reflns_used 9605
_cell_measurement_temperature 123
_cell_measurement_theta_max 27.52
_cell_measurement_theta_min 2.32
_cell_volume 20931(3)
_computing_cell_refinement 'APEX2 (Bruker AXS, 2006)'
_computing_data_collection 'APEX2 (Bruker AXS, 2006)'
_computing_data_reduction 'SAINT (Bruker AXS, 2004)'
_computing_molecular_graphics 'XSHEL (Bruker AXS,2002)'
_computing_publication_material 'XCIF (Bruker AXS, 2001)'
_computing_structure_refinement 'SHELXL-97 (Sheldrick, 1997)'
_computing_structure_solution 'SHELXS-97 (Sheldrick, 1997)'
_diffrn_ambient_temperature 123(2)
_diffrn_detector_area_resol_mean 8.333
_diffrn_measured_fraction_theta_full 0.992
_diffrn_measured_fraction_theta_max 0.992
_diffrn_measurement_device_type 'Bruker APEXII CCD area detector'
_diffrn_measurement_method 'phi and omega scans'
_diffrn_radiation_monochromator 'Bruker Helios multilayer confocal mirror'
_diffrn_radiation_source 'Bruker TXS fine-focus rotating anode'
_diffrn_radiation_type MoK\a
_diffrn_radiation_wavelength 0.71073
_diffrn_reflns_av_R_equivalents 0.0288
_diffrn_reflns_av_sigmaI/netI 0.0234
_diffrn_reflns_limit_h_max 68
_diffrn_reflns_limit_h_min -68
_diffrn_reflns_limit_k_max 20
_diffrn_reflns_limit_k_min -20
_diffrn_reflns_limit_l_max 32
_diffrn_reflns_limit_l_min -32
_diffrn_reflns_number 117072
_diffrn_reflns_theta_full 27.58
_diffrn_reflns_theta_max 27.58
_diffrn_reflns_theta_min 1.36
_exptl_absorpt_coefficient_mu 4.157
_exptl_absorpt_correction_T_max 0.5744
_exptl_absorpt_correction_T_min 0.4902
_exptl_absorpt_correction_type empirical
_exptl_absorpt_process_details
;
SADABS Sheldrick 1996
;
_exptl_crystal_colour orange
_exptl_crystal_density_diffrn 1.407
_exptl_crystal_density_method 'not measured'
_exptl_crystal_description block
_exptl_crystal_F_000 8736
_exptl_crystal_size_max 0.20
_exptl_crystal_size_mid 0.15
_exptl_crystal_size_min 0.15
_refine_diff_density_max 4.364
_refine_diff_density_min -0.594
_refine_diff_density_rms 0.210
_refine_ls_extinction_method none
_refine_ls_goodness_of_fit_ref 1.091
_refine_ls_hydrogen_treatment mixed
_refine_ls_matrix_type full
_refine_ls_number_parameters 1126
_refine_ls_number_reflns 24049
_refine_ls_number_restraints 152
_refine_ls_restrained_S_all 1.092
_refine_ls_R_factor_all 0.0397
_refine_ls_R_factor_gt 0.0322
_refine_ls_shift/su_max 0.002
_refine_ls_shift/su_mean 0.000
_refine_ls_structure_factor_coef Fsqd
_refine_ls_weighting_details 'calc w=1/[\s^2^(Fo^2^)+(0.0720P)^2^+162.0000P] where P=(Fo^2^+2Fc^2^)/3'
_refine_ls_weighting_scheme calc
_refine_ls_wR_factor_gt 0.1175
_refine_ls_wR_factor_ref 0.1231
_reflns_number_gt 20986
_reflns_number_total 24049
_reflns_threshold_expression >2sigma(I)
_cod_data_source_file om100976v_si_002.cif
_cod_data_source_block complex4
_cod_depositor_comments
;
The following automatic conversions were performed:

'_symmetry_cell_setting' value 'Monoclinic' changed to 'monoclinic'
according to /home/saulius/struct/CIF-dictionaries/cif_core.dic
dictionary named 'cif_core.dic' version 2.4.1 from 2010-06-29.

Automatic conversion script
Id: cif_fix_values 1715 2011-07-08 13:25:40Z adriana 
;
_cod_original_cell_volume 20932(3)
_cod_original_sg_symbol_H-M 'C2/c  '
_cod_database_code 4063836

loop_
_symmetry_equiv_pos_as_xyz
'x, y, z'
'-x, y, -z+1/2'
'x+1/2, y+1/2, z'
'-x+1/2, y+1/2, -z+1/2'
'-x, -y, -z'
'x, -y, z-1/2'
'-x+1/2, -y+1/2, -z'
'x+1/2, -y+1/2, z-1/2'

loop_
_atom_site_label
_atom_site_type_symbol
_atom_site_fract_x
_atom_site_fract_y
_atom_site_fract_z
_atom_site_U_iso_or_equiv
_atom_site_adp_type
_atom_site_occupancy
_atom_site_symmetry_multiplicity
_atom_site_calc_flag
_atom_site_refinement_flags
_atom_site_disorder_assembly
_atom_site_disorder_group
Pt1 Pt 0.101535(3) 0.164216(11) 0.054645(7) 0.01646(5) Uani 1 1 d . . .
Pt2 Pt 0.106143(3) 0.372594(11) 0.008643(7) 0.01890(5) Uani 1 1 d . . .
Pt3 Pt 0.142600(3) 0.218207(13) -0.054111(7) 0.02047(6) Uani 1 1 d . . .
P1 P 0.06193(2) 0.10360(8) 0.04083(5) 0.0191(2) Uani 1 1 d . . .
P2 P 0.11479(2) 0.10485(8) 0.13455(5) 0.0204(2) Uani 1 1 d . . .
P3 P 0.08006(3) 0.45123(8) -0.04927(5) 0.0233(3) Uani 1 1 d . . .
P4 P 0.12034(3) 0.46491(9) 0.07448(5) 0.0243(3) Uani 1 1 d . A .
P5 P 0.13582(3) 0.16435(9) -0.13814(5) 0.0231(3) Uani 1 1 d . . .
P6 P 0.18534(3) 0.21695(11) -0.03548(6) 0.0312(3) Uani 1 1 d . . .
Si1 Si 0.09987(2) 0.23325(8) -0.03044(5) 0.0171(2) Uani 1 1 d D . .
H1H H 0.0813(9) 0.211(4) -0.0670(19) 0.025(15) Uiso 1 1 d D . .
Si2 Si 0.13457(2) 0.25992(9) 0.03483(5) 0.0177(2) Uani 1 1 d D . .
H2H H 0.1546(8) 0.275(4) 0.0696(19) 0.025(15) Uiso 1 1 d D . .
C1 C 0.03534(9) 0.1788(3) 0.0421(2) 0.0212(10) Uani 1 1 d . . .
C2 C 0.03992(10) 0.2661(3) 0.0433(2) 0.0248(10) Uani 1 1 d . . .
H2 H 0.0567 0.2869 0.0407 0.030 Uiso 1 1 calc R . .
C3 C 0.01993(11) 0.3231(4) 0.0482(2) 0.0320(12) Uani 1 1 d . . .
H3 H 0.0232 0.3827 0.0498 0.038 Uiso 1 1 calc R . .
C4 C -0.00454(11) 0.2937(4) 0.0507(2) 0.0327(12) Uani 1 1 d . . .
H4 H -0.0180 0.3331 0.0537 0.039 Uiso 1 1 calc R . .
C5 C -0.00951(11) 0.2070(4) 0.0487(2) 0.0316(12) Uani 1 1 d . . .
H5 H -0.0264 0.1866 0.0500 0.038 Uiso 1 1 calc R . .
C6 C 0.01035(10) 0.1502(4) 0.0449(2) 0.0276(11) Uani 1 1 d . . .
H6 H 0.0070 0.0907 0.0441 0.033 Uiso 1 1 calc R . .
C7 C 0.05786(10) 0.0475(3) -0.0229(2) 0.0216(10) Uani 1 1 d . . .
C8 C 0.03579(11) 0.0486(4) -0.0550(2) 0.0290(11) Uani 1 1 d . . .
H8 H 0.0222 0.0851 -0.0465 0.035 Uiso 1 1 calc R . .
C9 C 0.03367(12) -0.0037(4) -0.0994(2) 0.0357(13) Uani 1 1 d . . .
H9 H 0.0187 -0.0023 -0.1213 0.043 Uiso 1 1 calc R . .
C10 C 0.05315(12) -0.0577(4) -0.1121(2) 0.0347(13) Uani 1 1 d . . .
H10 H 0.0512 -0.0953 -0.1415 0.042 Uiso 1 1 calc R . .
C11 C 0.07546(12) -0.0566(4) -0.0815(2) 0.0304(12) Uani 1 1 d . . .
H11 H 0.0892 -0.0917 -0.0908 0.036 Uiso 1 1 calc R . .
C12 C 0.07774(10) -0.0045(3) -0.0374(2) 0.0254(10) Uani 1 1 d . . .
H12 H 0.0931 -0.0041 -0.0166 0.030 Uiso 1 1 calc R . .
C13 C 0.04880(9) 0.0221(3) 0.0852(2) 0.0228(10) Uani 1 1 d . . .
C14 C 0.04282(10) 0.0465(4) 0.1367(2) 0.0287(11) Uani 1 1 d . . .
H14 H 0.0464 0.1031 0.1483 0.034 Uiso 1 1 calc R . .
C15 C 0.03179(11) -0.0101(4) 0.1709(2) 0.0360(14) Uani 1 1 d . . .
H15 H 0.0282 0.0077 0.2058 0.043 Uiso 1 1 calc R . .
C16 C 0.02598(12) -0.0928(4) 0.1544(3) 0.0402(15) Uani 1 1 d . . .
H16 H 0.0181 -0.1313 0.1777 0.048 Uiso 1 1 calc R . .
C17 C 0.03174(12) -0.1185(4) 0.1036(3) 0.0385(14) Uani 1 1 d . . .
H17 H 0.0279 -0.1750 0.0922 0.046 Uiso 1 1 calc R . .
C18 C 0.04312(10) -0.0615(3) 0.0692(2) 0.0297(12) Uani 1 1 d . . .
H18 H 0.0470 -0.0798 0.0346 0.036 Uiso 1 1 calc R . .
C19 C 0.10055(10) 0.1504(4) 0.1929(2) 0.0241(10) Uani 1 1 d . . .
C20 C 0.08281(11) 0.2164(4) 0.1854(2) 0.0290(12) Uani 1 1 d . . .
H20 H 0.0778 0.2337 0.1504 0.035 Uiso 1 1 calc R . .
C21 C 0.07245(12) 0.2568(4) 0.2286(2) 0.0377(14) Uani 1 1 d . . .
H21 H 0.0604 0.3011 0.2230 0.045 Uiso 1 1 calc R . .
C22 C 0.07975(14) 0.2320(5) 0.2797(3) 0.0423(15) Uani 1 1 d . . .
H22 H 0.0729 0.2600 0.3092 0.051 Uiso 1 1 calc R . .
C23 C 0.09706(14) 0.1666(4) 0.2878(2) 0.0409(15) Uani 1 1 d . . .
H23 H 0.1018 0.1490 0.3229 0.049 Uiso 1 1 calc R . .
C24 C 0.10760(11) 0.1266(4) 0.2449(2) 0.0316(12) Uani 1 1 d . . .
H24 H 0.1197 0.0826 0.2509 0.038 Uiso 1 1 calc R . .
C25 C 0.14809(10) 0.0988(4) 0.1585(2) 0.0267(11) Uani 1 1 d . . .
C26 C 0.16263(11) 0.1725(4) 0.1606(2) 0.0350(13) Uani 1 1 d . . .
H26 H 0.1552 0.2255 0.1502 0.042 Uiso 1 1 calc R . .
C27 C 0.18811(13) 0.1696(5) 0.1778(3) 0.0472(18) Uani 1 1 d . . .
H27 H 0.1980 0.2203 0.1781 0.057 Uiso 1 1 calc R . .
C28 C 0.19915(12) 0.0926(5) 0.1947(3) 0.0498(19) Uani 1 1 d . . .
H28 H 0.2164 0.0906 0.2063 0.060 Uiso 1 1 calc R . .
C29 C 0.18475(12) 0.0202(5) 0.1941(3) 0.0453(17) Uani 1 1 d . . .
H29 H 0.1921 -0.0322 0.2058 0.054 Uiso 1 1 calc R . .
C30 C 0.15922(11) 0.0222(4) 0.1763(2) 0.0328(13) Uani 1 1 d . . .
H30 H 0.1495 -0.0286 0.1763 0.039 Uiso 1 1 calc R . .
C31 C 0.10765(10) -0.0095(3) 0.1330(2) 0.0231(10) Uani 1 1 d . . .
C32 C 0.11582(10) -0.0524(4) 0.0880(2) 0.0265(11) Uani 1 1 d . . .
H32 H 0.1239 -0.0215 0.0612 0.032 Uiso 1 1 calc R . .
C33 C 0.11214(12) -0.1394(4) 0.0824(3) 0.0348(13) Uani 1 1 d . . .
H33 H 0.1179 -0.1683 0.0521 0.042 Uiso 1 1 calc R . .
C34 C 0.09988(12) -0.1849(4) 0.1216(3) 0.0372(14) Uani 1 1 d . . .
H34 H 0.0971 -0.2445 0.1178 0.045 Uiso 1 1 calc R . .
C35 C 0.09186(11) -0.1433(4) 0.1653(2) 0.0335(13) Uani 1 1 d . . .
H35 H 0.0835 -0.1744 0.1917 0.040 Uiso 1 1 calc R . .
C36 C 0.09574(10) -0.0553(4) 0.1720(2) 0.0277(11) Uani 1 1 d . . .
H36 H 0.0903 -0.0273 0.2028 0.033 Uiso 1 1 calc R . .
C37 C 0.07618(10) 0.5666(3) -0.0377(2) 0.0265(11) Uani 1 1 d . . .
C38 C 0.08409(13) 0.6289(4) -0.0731(3) 0.0354(13) Uani 1 1 d . . .
H38 H 0.0904 0.6124 -0.1063 0.043 Uiso 1 1 calc R . .
C39 C 0.08263(13) 0.7156(4) -0.0598(3) 0.0387(14) Uani 1 1 d . . .
H39 H 0.0881 0.7574 -0.0841 0.046 Uiso 1 1 calc R . .
C40 C 0.07350(12) 0.7410(4) -0.0124(3) 0.0360(13) Uani 1 1 d . . .
H40 H 0.0728 0.7998 -0.0036 0.043 Uiso 1 1 calc R . .
C41 C 0.06535(11) 0.6798(4) 0.0225(3) 0.0328(13) Uani 1 1 d . . .
H41 H 0.0587 0.6968 0.0552 0.039 Uiso 1 1 calc R . .
C42 C 0.06683(10) 0.5936(4) 0.0101(2) 0.0286(11) Uani 1 1 d . . .
H42 H 0.0614 0.5525 0.0347 0.034 Uiso 1 1 calc R . .
C43 C 0.04727(10) 0.4190(3) -0.0669(2) 0.0267(11) Uani 1 1 d . . .
C44 C 0.02576(12) 0.4678(4) -0.0567(3) 0.0373(14) Uani 1 1 d . . .
H44 H 0.0276 0.5217 -0.0398 0.045 Uiso 1 1 calc R . .
C45 C 0.00202(12) 0.4379(4) -0.0710(3) 0.0415(15) Uani 1 1 d . . .
H45 H -0.0123 0.4717 -0.0639 0.050 Uiso 1 1 calc R . .
C46 C -0.00125(11) 0.3600(4) -0.0954(3) 0.0365(14) Uani 1 1 d . . .
H46 H -0.0178 0.3402 -0.1051 0.044 Uiso 1 1 calc R . .
C47 C 0.01964(11) 0.3103(4) -0.1056(3) 0.0342(13) Uani 1 1 d . . .
H47 H 0.0175 0.2562 -0.1222 0.041 Uiso 1 1 calc R . .
C48 C 0.04359(11) 0.3402(4) -0.0914(2) 0.0311(12) Uani 1 1 d . . .
H48 H 0.0578 0.3060 -0.0986 0.037 Uiso 1 1 calc R . .
C49 C 0.09385(11) 0.4545(3) -0.1145(2) 0.0290(12) Uani 1 1 d . . .
C50 C 0.07984(15) 0.4774(4) -0.1610(3) 0.0432(16) Uani 1 1 d . . .
H50 H 0.0622 0.4868 -0.1597 0.052 Uiso 1 1 calc R . .
C51 C 0.09161(19) 0.4865(5) -0.2086(3) 0.057(2) Uani 1 1 d . . .
H51 H 0.0819 0.5028 -0.2395 0.068 Uiso 1 1 calc R . .
C52 C 0.11743(19) 0.4719(5) -0.2119(3) 0.057(2) Uani 1 1 d . . .
H52 H 0.1254 0.4776 -0.2448 0.069 Uiso 1 1 calc R . .
C53 C 0.13131(16) 0.4491(5) -0.1663(3) 0.0480(17) Uani 1 1 d . . .
H53 H 0.1490 0.4396 -0.1681 0.058 Uiso 1 1 calc R . .
C54 C 0.11983(12) 0.4397(4) -0.1179(2) 0.0349(13) Uani 1 1 d . . .
H54 H 0.1296 0.4233 -0.0871 0.042 Uiso 1 1 calc R . .
C55 C 0.13696(10) 0.5630(4) 0.0546(2) 0.0309(12) Uani 1 1 d . . .
C56 C 0.15016(12) 0.6172(4) 0.0902(3) 0.0396(15) Uani 1 1 d . . .
H56 H 0.1508 0.6049 0.1271 0.048 Uiso 1 1 calc R . .
C57 C 0.16231(13) 0.6888(5) 0.0715(3) 0.0481(18) Uani 1 1 d . . .
H57 H 0.1715 0.7247 0.0958 0.058 Uiso 1 1 calc R . .
C58 C 0.16131(14) 0.7083(5) 0.0189(3) 0.0475(17) Uani 1 1 d . . .
H58 H 0.1693 0.7585 0.0069 0.057 Uiso 1 1 calc R . .
C59 C 0.14858(14) 0.6551(5) -0.0172(3) 0.0460(16) Uani 1 1 d . . .
H59 H 0.1479 0.6683 -0.0540 0.055 Uiso 1 1 calc R . .
C60 C 0.13680(12) 0.5822(4) 0.0011(3) 0.0369(13) Uani 1 1 d . . .
H60 H 0.1285 0.5448 -0.0236 0.044 Uiso 1 1 calc R . .
C61 C 0.09405(10) 0.5020(3) 0.1140(2) 0.0256(11) Uani 1 1 d . . .
C62 C 0.09357(11) 0.5804(3) 0.1398(2) 0.0280(11) Uani 1 1 d . . .
H62 H 0.1076 0.6179 0.1380 0.034 Uiso 1 1 calc R . .
C63 C 0.07277(12) 0.6044(4) 0.1683(2) 0.0332(13) Uani 1 1 d . . .
H63 H 0.0724 0.6589 0.1847 0.040 Uiso 1 1 calc R . .
C64 C 0.05279(12) 0.5498(4) 0.1727(2) 0.0364(13) Uani 1 1 d . . .
H64 H 0.0387 0.5661 0.1924 0.044 Uiso 1 1 calc R . .
C65 C 0.05326(11) 0.4699(4) 0.1481(3) 0.0365(13) Uani 1 1 d . . .
H65 H 0.0396 0.4315 0.1515 0.044 Uiso 1 1 calc R . .
C66 C 0.07354(11) 0.4465(4) 0.1187(2) 0.0306(12) Uani 1 1 d . . .
H66 H 0.0736 0.3925 0.1016 0.037 Uiso 1 1 calc R . .
C67 C 0.14164(12) 0.4271(4) 0.1297(2) 0.0406(13) Uani 1 1 d DU . .
C73 C 0.10359(10) 0.1644(3) -0.16817(19) 0.0232(10) Uani 1 1 d . . .
C74 C 0.09264(11) 0.2439(4) -0.1801(2) 0.0306(12) Uani 1 1 d . . .
H74 H 0.1019 0.2946 -0.1727 0.037 Uiso 1 1 calc R . .
C75 C 0.06824(11) 0.2492(4) -0.2026(2) 0.0330(12) Uani 1 1 d . . .
H75 H 0.0610 0.3033 -0.2107 0.040 Uiso 1 1 calc R . .
C76 C 0.05466(11) 0.1753(4) -0.2131(2) 0.0354(14) Uani 1 1 d . . .
H76 H 0.0380 0.1788 -0.2282 0.042 Uiso 1 1 calc R . .
C77 C 0.06525(11) 0.0965(4) -0.2018(2) 0.0350(13) Uani 1 1 d . . .
H77 H 0.0559 0.0460 -0.2096 0.042 Uiso 1 1 calc R . .
C78 C 0.08969(10) 0.0907(4) -0.1790(2) 0.0284(11) Uani 1 1 d . . .
H78 H 0.0968 0.0363 -0.1710 0.034 Uiso 1 1 calc R . .
C79 C 0.15211(10) 0.2102(4) -0.1945(2) 0.0276(11) Uani 1 1 d . . .
C80 C 0.17007(12) 0.2732(4) -0.1850(2) 0.0384(15) Uani 1 1 d . . .
H80 H 0.1743 0.2906 -0.1497 0.046 Uiso 1 1 calc R . .
C81 C 0.18205(14) 0.3112(6) -0.2272(3) 0.054(2) Uani 1 1 d . . .
H81 H 0.1945 0.3538 -0.2204 0.064 Uiso 1 1 calc R . .
C82 C 0.17585(15) 0.2868(6) -0.2791(3) 0.055(2) Uani 1 1 d . . .
H82 H 0.1841 0.3124 -0.3077 0.066 Uiso 1 1 calc R . .
C83 C 0.15736(14) 0.2246(5) -0.2888(2) 0.0490(19) Uani 1 1 d . . .
H83 H 0.1529 0.2080 -0.3242 0.059 Uiso 1 1 calc R . .
C84 C 0.14573(12) 0.1877(4) -0.2472(2) 0.0353(13) Uani 1 1 d . . .
H84 H 0.1330 0.1459 -0.2541 0.042 Uiso 1 1 calc R . .
C85 C 0.14423(10) 0.0506(4) -0.1376(2) 0.0282(11) Uani 1 1 d . . .
C86 C 0.15608(11) 0.0080(4) -0.1784(2) 0.0353(13) Uani 1 1 d . . .
H86 H 0.1596 0.0376 -0.2100 0.042 Uiso 1 1 calc R . .
C87 C 0.16281(13) -0.0779(5) -0.1729(3) 0.0470(17) Uani 1 1 d . . .
H87 H 0.1709 -0.1061 -0.2008 0.056 Uiso 1 1 calc R . .
C88 C 0.15780(15) -0.1217(5) -0.1276(3) 0.0530(19) Uani 1 1 d . . .
H88 H 0.1623 -0.1802 -0.1242 0.064 Uiso 1 1 calc R . .
C89 C 0.14606(15) -0.0801(5) -0.0862(3) 0.0485(17) Uani 1 1 d . . .
H89 H 0.1426 -0.1103 -0.0548 0.058 Uiso 1 1 calc R . .
C90 C 0.13949(12) 0.0056(4) -0.0911(3) 0.0376(14) Uani 1 1 d . . .
H90 H 0.1317 0.0338 -0.0628 0.045 Uiso 1 1 calc R . .
C91 C 0.19695(11) 0.3162(5) -0.0042(3) 0.0472(14) Uani 1 1 d U . .
C92 C 0.18740(13) 0.3923(6) -0.0265(3) 0.0539(15) Uani 1 1 d U . .
H92 H 0.1746 0.3906 -0.0541 0.065 Uiso 1 1 calc R . .
C93 C 0.19694(14) 0.4711(6) -0.0077(4) 0.0641(16) Uani 1 1 d U . .
H93 H 0.1909 0.5228 -0.0234 0.077 Uiso 1 1 calc R . .
C94 C 0.21506(14) 0.4735(7) 0.0335(4) 0.0680(17) Uani 1 1 d U . .
H94 H 0.2215 0.5267 0.0460 0.082 Uiso 1 1 calc R . .
C95 C 0.22342(13) 0.4006(6) 0.0558(4) 0.0638(16) Uani 1 1 d U . .
H95 H 0.2356 0.4032 0.0845 0.077 Uiso 1 1 calc R . .
C96 C 0.21482(12) 0.3203(6) 0.0380(3) 0.0549(15) Uani 1 1 d U . .
H96 H 0.2211 0.2696 0.0544 0.066 Uiso 1 1 calc R . .
C97 C 0.20815(11) 0.2051(6) -0.0882(3) 0.0464(14) Uani 1 1 d U . .
C98 C 0.22542(13) 0.2678(6) -0.1020(3) 0.0554(15) Uani 1 1 d U . .
H98 H 0.2268 0.3185 -0.0815 0.066 Uiso 1 1 calc R . .
C99 C 0.24069(15) 0.2577(7) -0.1450(3) 0.0653(16) Uani 1 1 d U . .
H99 H 0.2523 0.3012 -0.1537 0.078 Uiso 1 1 calc R . .
C100 C 0.23888(15) 0.1858(7) -0.1743(3) 0.0663(17) Uani 1 1 d U . .
H100 H 0.2492 0.1795 -0.2039 0.080 Uiso 1 1 calc R . .
C101 C 0.22261(14) 0.1221(7) -0.1626(3) 0.0623(16) Uani 1 1 d U . .
H101 H 0.2218 0.0717 -0.1836 0.075 Uiso 1 1 calc R . .
C102 C 0.20673(12) 0.1316(6) -0.1185(3) 0.0502(14) Uani 1 1 d U . .
H102 H 0.1952 0.0876 -0.1101 0.060 Uiso 1 1 calc R . .
C103 C 0.19585(12) 0.1285(4) 0.0071(2) 0.0362(14) Uani 1 1 d . . .
C104 C 0.22173(13) 0.1118(6) 0.0163(3) 0.0518(19) Uani 1 1 d . . .
H104 H 0.2340 0.1488 0.0021 0.062 Uiso 1 1 calc R . .
C105 C 0.22942(14) 0.0414(7) 0.0463(3) 0.064(2) Uani 1 1 d . . .
H105 H 0.2469 0.0312 0.0531 0.077 Uiso 1 1 calc R . .
C106 C 0.21215(17) -0.0131(7) 0.0659(3) 0.068(3) Uani 1 1 d . . .
H106 H 0.2176 -0.0620 0.0855 0.082 Uiso 1 1 calc R . .
C107 C 0.18596(15) 0.0030(6) 0.0572(3) 0.0532(19) Uani 1 1 d . . .
H107 H 0.1738 -0.0345 0.0712 0.064 Uiso 1 1 calc R . .
C108 C 0.17829(12) 0.0735(5) 0.0281(2) 0.0411(15) Uani 1 1 d . . .
H108 H 0.1608 0.0847 0.0223 0.049 Uiso 1 1 calc R . .
C68A C 0.1674(3) 0.4276(14) 0.1317(6) 0.047(2) Uani 0.61(3) 1 d PU A 1
H68A H 0.1758 0.4494 0.1021 0.056 Uiso 0.61(3) 1 calc PR A 1
C69A C 0.1818(3) 0.3981(11) 0.1745(7) 0.050(2) Uani 0.61(3) 1 d PU A 1
H69A H 0.1997 0.4008 0.1740 0.060 Uiso 0.61(3) 1 calc PR A 1
C70A C 0.1706(3) 0.3647(11) 0.2182(6) 0.048(3) Uani 0.61(3) 1 d PU A 1
H70A H 0.1807 0.3463 0.2482 0.058 Uiso 0.61(3) 1 calc PR A 1
C71A C 0.1454(3) 0.3585(11) 0.2180(5) 0.044(2) Uani 0.61(3) 1 d PU A 1
H71A H 0.1376 0.3340 0.2476 0.053 Uiso 0.61(3) 1 calc PR A 1
C72A C 0.1301(3) 0.3882(10) 0.1737(5) 0.041(2) Uani 0.61(3) 1 d PU A 1
H72A H 0.1122 0.3820 0.1735 0.049 Uiso 0.61(3) 1 calc PR A 1
C68B C 0.1675(3) 0.435(2) 0.1186(8) 0.043(3) Uani 0.39(3) 1 d PDU A 2
H68B H 0.1721 0.4500 0.0839 0.051 Uiso 0.39(3) 1 calc PR A 2
C69B C 0.1863(4) 0.4209(16) 0.1583(9) 0.046(3) Uani 0.39(3) 1 d PDU A 2
H69B H 0.2037 0.4272 0.1515 0.055 Uiso 0.39(3) 1 calc PR A 2
C70B C 0.1785(4) 0.3976(17) 0.2074(9) 0.046(3) Uani 0.39(3) 1 d PDU A 2
H70B H 0.1908 0.3879 0.2352 0.055 Uiso 0.39(3) 1 calc PR A 2
C71B C 0.1537(4) 0.3882(17) 0.2174(8) 0.046(3) Uani 0.39(3) 1 d PDU A 2
H71B H 0.1491 0.3708 0.2517 0.055 Uiso 0.39(3) 1 calc PR A 2
C72B C 0.1350(4) 0.4033(16) 0.1787(7) 0.043(3) Uani 0.39(3) 1 d PDU A 2
H72B H 0.1177 0.3971 0.1864 0.051 Uiso 0.39(3) 1 calc PR A 2

loop_
_atom_site_aniso_label
_atom_site_aniso_U_11
_atom_site_aniso_U_22
_atom_site_aniso_U_33
_atom_site_aniso_U_23
_atom_site_aniso_U_13
_atom_site_aniso_U_12
Pt1 0.01675(9) 0.01740(9) 0.01516(9) 0.00186(6) -0.00003(6) 0.00099(6)
Pt2 0.02039(10) 0.01727(9) 0.01859(9) -0.00086(6) -0.00433(7) 0.00057(7)
Pt3 0.01677(9) 0.02935(11) 0.01524(9) -0.00250(7) 0.00002(7) -0.00219(7)
P1 0.0193(6) 0.0172(6) 0.0208(6) 0.0020(5) -0.0003(5) 0.0007(5)
P2 0.0203(6) 0.0237(6) 0.0172(6) 0.0041(5) 0.0002(5) 0.0019(5)
P3 0.0269(6) 0.0173(6) 0.0249(6) -0.0002(5) -0.0079(5) 0.0011(5)
P4 0.0234(6) 0.0239(6) 0.0251(6) -0.0068(5) -0.0059(5) 0.0030(5)
P5 0.0218(6) 0.0306(7) 0.0169(6) -0.0036(5) 0.0006(5) -0.0040(5)
P6 0.0182(6) 0.0533(10) 0.0221(7) -0.0060(6) -0.0003(5) -0.0013(6)
Si1 0.0175(6) 0.0185(6) 0.0151(6) 0.0010(5) -0.0016(5) -0.0012(5)
Si2 0.0176(6) 0.0201(6) 0.0154(6) -0.0001(5) -0.0014(5) -0.0004(5)
C1 0.020(2) 0.021(2) 0.022(2) 0.0014(19) -0.0020(18) 0.0017(19)
C2 0.022(2) 0.022(2) 0.031(3) 0.001(2) -0.001(2) 0.000(2)
C3 0.033(3) 0.021(3) 0.041(3) -0.002(2) 0.001(2) 0.004(2)
C4 0.031(3) 0.028(3) 0.039(3) 0.001(2) 0.002(2) 0.012(2)
C5 0.022(3) 0.032(3) 0.041(3) 0.005(2) 0.002(2) 0.002(2)
C6 0.021(2) 0.023(2) 0.039(3) 0.004(2) 0.000(2) 0.001(2)
C7 0.025(2) 0.019(2) 0.022(2) 0.0038(19) 0.0007(19) -0.0017(19)
C8 0.027(3) 0.035(3) 0.025(3) 0.002(2) -0.001(2) -0.005(2)
C9 0.034(3) 0.046(4) 0.027(3) -0.002(3) -0.004(2) -0.014(3)
C10 0.047(3) 0.033(3) 0.024(3) -0.006(2) 0.004(2) -0.016(3)
C11 0.040(3) 0.022(3) 0.029(3) 0.002(2) 0.006(2) -0.002(2)
C12 0.031(3) 0.023(2) 0.022(2) 0.002(2) -0.002(2) 0.000(2)
C13 0.018(2) 0.021(2) 0.029(3) 0.008(2) -0.0010(19) 0.0008(19)
C14 0.023(3) 0.035(3) 0.028(3) 0.007(2) -0.001(2) 0.002(2)
C15 0.026(3) 0.054(4) 0.028(3) 0.014(3) 0.002(2) 0.003(3)
C16 0.032(3) 0.042(4) 0.047(4) 0.024(3) 0.006(3) 0.000(3)
C17 0.037(3) 0.026(3) 0.052(4) 0.012(3) 0.000(3) -0.003(2)
C18 0.027(3) 0.022(3) 0.040(3) 0.007(2) 0.003(2) 0.004(2)
C19 0.023(2) 0.029(3) 0.021(2) 0.002(2) 0.0009(19) -0.002(2)
C20 0.031(3) 0.033(3) 0.023(3) 0.004(2) 0.002(2) 0.005(2)
C21 0.040(3) 0.040(3) 0.033(3) -0.001(3) 0.006(3) 0.013(3)
C22 0.048(4) 0.049(4) 0.031(3) -0.006(3) 0.013(3) 0.007(3)
C23 0.051(4) 0.051(4) 0.021(3) 0.003(3) 0.005(3) 0.001(3)
C24 0.034(3) 0.039(3) 0.021(3) 0.004(2) 0.001(2) 0.005(2)
C25 0.022(2) 0.039(3) 0.019(2) 0.007(2) 0.0006(19) 0.002(2)
C26 0.030(3) 0.045(4) 0.030(3) 0.014(3) -0.004(2) -0.002(3)
C27 0.032(3) 0.065(5) 0.043(4) 0.020(3) -0.010(3) -0.013(3)
C28 0.022(3) 0.075(5) 0.052(4) 0.028(4) 0.000(3) 0.002(3)
C29 0.029(3) 0.063(5) 0.044(4) 0.020(3) 0.000(3) 0.015(3)
C30 0.026(3) 0.044(3) 0.028(3) 0.012(2) 0.000(2) 0.005(2)
C31 0.024(2) 0.021(2) 0.024(2) 0.0051(19) -0.0024(19) 0.0029(19)
C32 0.026(3) 0.027(3) 0.026(3) 0.004(2) 0.000(2) 0.005(2)
C33 0.040(3) 0.028(3) 0.036(3) -0.002(2) -0.002(3) 0.010(2)
C34 0.042(3) 0.022(3) 0.048(4) 0.005(3) -0.005(3) 0.001(2)
C35 0.033(3) 0.031(3) 0.037(3) 0.013(2) -0.001(2) 0.000(2)
C36 0.026(3) 0.029(3) 0.028(3) 0.008(2) 0.001(2) 0.003(2)
C37 0.028(3) 0.019(2) 0.032(3) -0.001(2) -0.009(2) 0.000(2)
C38 0.048(4) 0.022(3) 0.036(3) 0.000(2) -0.004(3) 0.002(2)
C39 0.049(4) 0.022(3) 0.044(4) 0.004(2) -0.005(3) -0.002(3)
C40 0.039(3) 0.023(3) 0.045(4) -0.003(2) -0.012(3) 0.003(2)
C41 0.036(3) 0.025(3) 0.037(3) -0.004(2) -0.011(2) 0.007(2)
C42 0.027(3) 0.026(3) 0.032(3) -0.002(2) -0.008(2) 0.004(2)
C43 0.028(3) 0.021(2) 0.030(3) 0.004(2) -0.009(2) 0.003(2)
C44 0.032(3) 0.023(3) 0.055(4) -0.006(3) -0.013(3) 0.005(2)
C45 0.030(3) 0.034(3) 0.059(4) -0.004(3) -0.011(3) 0.012(3)
C46 0.028(3) 0.031(3) 0.050(4) 0.001(3) -0.015(3) -0.001(2)
C47 0.035(3) 0.025(3) 0.041(3) 0.000(2) -0.013(3) -0.001(2)
C48 0.025(3) 0.027(3) 0.040(3) -0.002(2) -0.008(2) 0.003(2)
C49 0.040(3) 0.020(2) 0.026(3) 0.001(2) -0.007(2) -0.003(2)
C50 0.064(4) 0.030(3) 0.034(3) 0.002(3) -0.017(3) -0.003(3)
C51 0.104(7) 0.041(4) 0.023(3) 0.008(3) -0.017(4) -0.015(4)
C52 0.096(7) 0.044(4) 0.032(4) 0.007(3) 0.011(4) -0.017(4)
C53 0.065(5) 0.042(4) 0.038(4) 0.002(3) 0.013(3) -0.015(3)
C54 0.047(4) 0.028(3) 0.030(3) 0.003(2) 0.002(3) -0.008(3)
C55 0.025(3) 0.028(3) 0.039(3) -0.014(2) 0.000(2) -0.002(2)
C56 0.034(3) 0.044(4) 0.042(3) -0.019(3) 0.010(3) -0.012(3)
C57 0.042(4) 0.043(4) 0.061(5) -0.026(3) 0.009(3) -0.019(3)
C58 0.044(4) 0.038(4) 0.062(5) -0.005(3) 0.009(3) -0.016(3)
C59 0.045(4) 0.041(4) 0.052(4) 0.007(3) -0.001(3) -0.013(3)
C60 0.035(3) 0.033(3) 0.041(3) -0.004(3) -0.007(3) -0.005(3)
C61 0.027(3) 0.025(3) 0.025(3) -0.001(2) -0.002(2) 0.006(2)
C62 0.034(3) 0.023(3) 0.027(3) 0.001(2) 0.003(2) 0.002(2)
C63 0.040(3) 0.028(3) 0.032(3) 0.002(2) 0.008(2) 0.010(2)
C64 0.035(3) 0.043(3) 0.032(3) 0.004(3) 0.006(2) 0.012(3)
C65 0.027(3) 0.043(3) 0.039(3) 0.009(3) -0.001(2) -0.002(3)
C66 0.033(3) 0.026(3) 0.033(3) 0.000(2) -0.005(2) -0.002(2)
C67 0.041(3) 0.048(3) 0.031(2) -0.019(2) -0.018(2) 0.019(2)
C73 0.024(2) 0.032(3) 0.014(2) -0.0033(19) 0.0021(18) -0.004(2)
C74 0.031(3) 0.033(3) 0.028(3) -0.006(2) -0.003(2) -0.003(2)
C75 0.035(3) 0.036(3) 0.027(3) -0.003(2) -0.003(2) 0.006(3)
C76 0.021(3) 0.059(4) 0.025(3) 0.001(3) -0.003(2) -0.001(3)
C77 0.029(3) 0.046(4) 0.030(3) 0.004(3) -0.003(2) -0.015(3)
C78 0.027(3) 0.032(3) 0.026(3) 0.004(2) 0.001(2) -0.006(2)
C79 0.026(3) 0.035(3) 0.022(3) -0.001(2) 0.005(2) -0.004(2)
C80 0.032(3) 0.056(4) 0.027(3) -0.001(3) 0.001(2) -0.016(3)
C81 0.048(4) 0.078(5) 0.036(4) 0.005(4) 0.002(3) -0.032(4)
C82 0.048(4) 0.087(6) 0.031(3) 0.003(4) 0.010(3) -0.027(4)
C83 0.050(4) 0.080(5) 0.018(3) -0.001(3) 0.004(3) -0.017(4)
C84 0.035(3) 0.048(4) 0.023(3) -0.003(3) 0.004(2) -0.012(3)
C85 0.021(2) 0.035(3) 0.029(3) -0.006(2) -0.002(2) 0.002(2)
C86 0.030(3) 0.042(3) 0.033(3) -0.010(3) -0.002(2) 0.003(3)
C87 0.040(4) 0.047(4) 0.054(4) -0.018(3) -0.002(3) 0.009(3)
C88 0.056(5) 0.038(4) 0.064(5) -0.001(3) -0.018(4) 0.009(3)
C89 0.060(4) 0.037(4) 0.048(4) 0.005(3) -0.006(3) 0.006(3)
C90 0.040(3) 0.040(3) 0.032(3) 0.001(3) -0.001(3) 0.002(3)
C91 0.018(2) 0.070(3) 0.053(3) -0.023(3) 0.002(2) -0.007(2)
C92 0.027(3) 0.068(3) 0.067(3) -0.016(3) 0.004(3) -0.011(3)
C93 0.036(3) 0.073(4) 0.084(4) -0.021(3) 0.007(3) -0.012(3)
C94 0.033(3) 0.082(4) 0.088(4) -0.033(3) 0.003(3) -0.009(3)
C95 0.027(3) 0.087(4) 0.077(4) -0.039(3) -0.006(3) -0.003(3)
C96 0.021(2) 0.081(4) 0.062(3) -0.031(3) -0.003(2) 0.000(3)
C97 0.019(2) 0.091(4) 0.029(2) -0.009(3) 0.004(2) -0.003(2)
C98 0.027(2) 0.098(4) 0.042(3) -0.003(3) 0.006(2) -0.006(3)
C99 0.037(3) 0.112(4) 0.049(3) -0.002(3) 0.014(3) -0.006(3)
C100 0.037(3) 0.118(4) 0.046(3) -0.009(3) 0.019(3) -0.002(3)
C101 0.034(3) 0.112(4) 0.042(3) -0.017(3) 0.013(2) 0.002(3)
C102 0.021(2) 0.096(4) 0.034(3) -0.015(3) 0.008(2) -0.001(3)
C103 0.033(3) 0.054(4) 0.022(3) -0.006(3) -0.002(2) 0.011(3)
C104 0.032(3) 0.084(6) 0.039(4) -0.002(4) -0.001(3) 0.015(4)
C105 0.035(4) 0.105(7) 0.052(4) 0.010(5) 0.005(3) 0.034(4)
C106 0.064(5) 0.091(7) 0.048(4) 0.019(4) 0.000(4) 0.041(5)
C107 0.048(4) 0.072(5) 0.040(4) 0.012(4) 0.009(3) 0.024(4)
C108 0.032(3) 0.061(4) 0.030(3) -0.001(3) 0.003(2) 0.017(3)
C68A 0.044(4) 0.059(4) 0.036(4) -0.012(4) -0.018(4) 0.016(4)
C69A 0.048(4) 0.063(5) 0.037(4) -0.005(4) -0.020(4) 0.017(4)
C70A 0.048(5) 0.059(5) 0.035(4) -0.008(4) -0.019(4) 0.019(4)
C71A 0.048(5) 0.053(5) 0.029(4) -0.011(4) -0.015(4) 0.017(4)
C72A 0.044(4) 0.050(4) 0.026(3) -0.015(3) -0.017(3) 0.018(4)
C68B 0.039(4) 0.055(5) 0.032(5) -0.015(4) -0.023(4) 0.019(4)
C69B 0.042(5) 0.059(6) 0.034(5) -0.014(5) -0.020(4) 0.018(5)
C70B 0.043(5) 0.060(6) 0.033(5) -0.017(5) -0.019(4) 0.018(5)
C71B 0.044(5) 0.059(6) 0.033(5) -0.019(5) -0.018(4) 0.019(5)
C72B 0.042(5) 0.054(5) 0.031(4) -0.021(4) -0.018(4) 0.021(4)

loop_
_atom_type_symbol
_atom_type_description
_atom_type_scat_dispersion_real
_atom_type_scat_dispersion_imag
_atom_type_scat_source
C C 0.0033 0.0016 'International Tables Vol C Tables 4.2.6.8 and 6.1.1.4'
H H 0.0000 0.0000 'International Tables Vol C Tables 4.2.6.8 and 6.1.1.4'
Si Si 0.0817 0.0704 'International Tables Vol C Tables 4.2.6.8 and 6.1.1.4'
P P 0.1023 0.0942 'International Tables Vol C Tables 4.2.6.8 and 6.1.1.4'
Pt Pt -1.7033 8.3905 'International Tables Vol C Tables 4.2.6.8 and 6.1.1.4'

loop_
_geom_angle_atom_site_label_1
_geom_angle_atom_site_label_2
_geom_angle_atom_site_label_3
_geom_angle
P2 Pt1 P1 101.92(5)
P2 Pt1 Si2 103.85(5)
P1 Pt1 Si2 153.99(4)
P2 Pt1 Si1 164.27(5)
P1 Pt1 Si1 92.97(4)
Si2 Pt1 Si1 61.75(4)
P4 Pt2 P3 106.73(5)
P4 Pt2 Si2 94.68(5)
P3 Pt2 Si2 156.23(5)
P4 Pt2 Si1 153.84(5)
P3 Pt2 Si1 98.92(4)
Si2 Pt2 Si1 61.31(4)
P6 Pt3 P5 107.47(5)
P6 Pt3 Si1 153.12(5)
P5 Pt3 Si1 98.94(5)
P6 Pt3 Si2 91.37(5)
P5 Pt3 Si2 159.94(5)
Si1 Pt3 Si2 61.83(4)
C7 P1 C1 105.1(2)
C7 P1 C13 99.6(2)
C1 P1 C13 97.1(2)
C7 P1 Pt1 113.54(17)
C1 P1 Pt1 115.15(17)
C13 P1 Pt1 123.57(17)
C19 P2 C31 107.9(2)
C19 P2 C25 100.3(2)
C31 P2 C25 98.7(2)
C19 P2 Pt1 115.25(18)
C31 P2 Pt1 108.73(17)
C25 P2 Pt1 124.07(17)
C49 P3 C37 99.6(3)
C49 P3 C43 101.5(3)
C37 P3 C43 101.3(2)
C49 P3 Pt2 109.32(19)
C37 P3 Pt2 119.19(17)
C43 P3 Pt2 122.38(17)
C61 P4 C55 105.3(2)
C61 P4 C67 98.3(3)
C55 P4 C67 100.8(3)
C61 P4 Pt2 110.92(18)
C55 P4 Pt2 118.05(19)
C67 P4 Pt2 120.7(2)
C85 P5 C73 102.9(2)
C85 P5 C79 105.2(3)
C73 P5 C79 98.0(2)
C85 P5 Pt3 108.75(18)
C73 P5 Pt3 119.11(17)
C79 P5 Pt3 120.66(18)
C103 P6 C91 107.6(3)
C103 P6 C97 98.9(3)
C91 P6 C97 100.2(3)
C103 P6 Pt3 113.6(2)
C91 P6 Pt3 112.9(2)
C97 P6 Pt3 121.7(2)
Pt3 Si1 Pt1 100.43(5)
Pt3 Si1 Pt2 94.38(5)
Pt1 Si1 Pt2 92.46(5)
Pt3 Si1 Si2 59.38(4)
Pt1 Si1 Si2 58.57(4)
Pt2 Si1 Si2 59.00(4)
Pt3 Si1 H1H 118(3)
Pt1 Si1 H1H 119(3)
Pt2 Si1 H1H 126(3)
Si2 Si1 H1H 175(3)
Pt1 Si2 Pt3 100.80(5)
Pt1 Si2 Pt2 93.60(5)
Pt3 Si2 Pt2 94.45(5)
Pt1 Si2 Si1 59.68(4)
Pt3 Si2 Si1 58.79(4)
Pt2 Si2 Si1 59.70(4)
Pt1 Si2 H2H 122(2)
Pt3 Si2 H2H 119(3)
Pt2 Si2 H2H 121(2)
Si1 Si2 H2H 178(3)
C2 C1 C6 118.5(5)
C2 C1 P1 119.9(4)
C6 C1 P1 121.5(4)
C1 C2 C3 120.0(5)
C1 C2 H2 120.0
C3 C2 H2 120.0
C4 C3 C2 120.5(5)
C4 C3 H3 119.7
C2 C3 H3 119.7
C3 C4 C5 120.3(5)
C3 C4 H4 119.9
C5 C4 H4 119.9
C6 C5 C4 119.2(5)
C6 C5 H5 120.4
C4 C5 H5 120.4
C5 C6 C1 121.4(5)
C5 C6 H6 119.3
C1 C6 H6 119.3
C12 C7 C8 118.7(5)
C12 C7 P1 116.6(4)
C8 C7 P1 124.5(4)
C9 C8 C7 119.9(6)
C9 C8 H8 120.1
C7 C8 H8 120.1
C10 C9 C8 120.8(6)
C10 C9 H9 119.6
C8 C9 H9 119.6
C9 C10 C11 119.5(5)
C9 C10 H10 120.3
C11 C10 H10 120.3
C12 C11 C10 119.9(6)
C12 C11 H11 120.0
C10 C11 H11 120.0
C11 C12 C7 121.1(5)
C11 C12 H12 119.5
C7 C12 H12 119.5
C18 C13 C14 117.8(5)
C18 C13 P1 123.6(4)
C14 C13 P1 118.5(4)
C15 C14 C13 121.4(6)
C15 C14 H14 119.3
C13 C14 H14 119.3
C14 C15 C16 120.2(6)
C14 C15 H15 119.9
C16 C15 H15 119.9
C17 C16 C15 119.4(5)
C17 C16 H16 120.3
C15 C16 H16 120.3
C16 C17 C18 120.3(6)
C16 C17 H17 119.9
C18 C17 H17 119.9
C17 C18 C13 120.8(6)
C17 C18 H18 119.6
C13 C18 H18 119.6
C24 C19 C20 118.2(5)
C24 C19 P2 123.3(4)
C20 C19 P2 118.4(4)
C21 C20 C19 120.8(5)
C21 C20 H20 119.6
C19 C20 H20 119.6
C22 C21 C20 119.8(6)
C22 C21 H21 120.1
C20 C21 H21 120.1
C23 C22 C21 120.1(6)
C23 C22 H22 120.0
C21 C22 H22 120.0
C22 C23 C24 120.3(6)
C22 C23 H23 119.9
C24 C23 H23 119.9
C23 C24 C19 120.8(6)
C23 C24 H24 119.6
C19 C24 H24 119.6
C26 C25 C30 118.3(5)
C26 C25 P2 119.4(4)
C30 C25 P2 122.2(4)
C25 C26 C27 120.7(6)
C25 C26 H26 119.6
C27 C26 H26 119.6
C28 C27 C26 120.4(7)
C28 C27 H27 119.8
C26 C27 H27 119.8
C29 C28 C27 119.1(6)
C29 C28 H28 120.4
C27 C28 H28 120.4
C28 C29 C30 120.8(6)
C28 C29 H29 119.6
C30 C29 H29 119.6
C25 C30 C29 120.5(6)
C25 C30 H30 119.8
C29 C30 H30 119.8
C36 C31 C32 119.3(5)
C36 C31 P2 126.1(4)
C32 C31 P2 114.6(4)
C33 C32 C31 120.5(5)
C33 C32 H32 119.7
C31 C32 H32 119.7
C32 C33 C34 119.8(6)
C32 C33 H33 120.1
C34 C33 H33 120.1
C35 C34 C33 119.9(6)
C35 C34 H34 120.1
C33 C34 H34 120.1
C34 C35 C36 121.1(6)
C34 C35 H35 119.5
C36 C35 H35 119.5
C31 C36 C35 119.5(5)
C31 C36 H36 120.3
C35 C36 H36 120.3
C42 C37 C38 118.1(5)
C42 C37 P3 118.9(4)
C38 C37 P3 122.9(5)
C37 C38 C39 120.0(6)
C37 C38 H38 120.0
C39 C38 H38 120.0
C40 C39 C38 121.1(6)
C40 C39 H39 119.4
C38 C39 H39 119.4
C39 C40 C41 119.1(6)
C39 C40 H40 120.5
C41 C40 H40 120.5
C40 C41 C42 120.6(6)
C40 C41 H41 119.7
C42 C41 H41 119.7
C41 C42 C37 121.1(6)
C41 C42 H42 119.4
C37 C42 H42 119.4
C48 C43 C44 117.7(5)
C48 C43 P3 117.6(4)
C44 C43 P3 124.7(4)
C45 C44 C43 120.5(6)
C45 C44 H44 119.8
C43 C44 H44 119.8
C46 C45 C44 121.0(6)
C46 C45 H45 119.5
C44 C45 H45 119.5
C45 C46 C47 119.7(6)
C45 C46 H46 120.2
C47 C46 H46 120.2
C48 C47 C46 119.5(6)
C48 C47 H47 120.2
C46 C47 H47 120.2
C47 C48 C43 121.6(5)
C47 C48 H48 119.2
C43 C48 H48 119.2
C54 C49 C50 118.4(6)
C54 C49 P3 118.7(4)
C50 C49 P3 122.7(5)
C51 C50 C49 120.5(7)
C51 C50 H50 119.7
C49 C50 H50 119.7
C50 C51 C52 121.1(7)
C50 C51 H51 119.5
C52 C51 H51 119.5
C53 C52 C51 118.7(7)
C53 C52 H52 120.7
C51 C52 H52 120.7
C52 C53 C54 121.2(8)
C52 C53 H53 119.4
C54 C53 H53 119.4
C53 C54 C49 120.1(6)
C53 C54 H54 120.0
C49 C54 H54 120.0
C60 C55 C56 118.4(6)
C60 C55 P4 117.5(4)
C56 C55 P4 124.1(5)
C57 C56 C55 120.0(7)
C57 C56 H56 120.0
C55 C56 H56 120.0
C58 C57 C56 120.9(6)
C58 C57 H57 119.5
C56 C57 H57 119.5
C57 C58 C59 120.2(6)
C57 C58 H58 119.9
C59 C58 H58 119.9
C58 C59 C60 119.1(7)
C58 C59 H59 120.5
C60 C59 H59 120.5
C55 C60 C59 121.3(6)
C55 C60 H60 119.3
C59 C60 H60 119.3
C62 C61 C66 118.6(5)
C62 C61 P4 124.2(4)
C66 C61 P4 117.2(4)
C61 C62 C63 120.7(5)
C61 C62 H62 119.6
C63 C62 H62 119.6
C64 C63 C62 120.4(6)
C64 C63 H63 119.8
C62 C63 H63 119.8
C63 C64 C65 119.6(6)
C63 C64 H64 120.2
C65 C64 H64 120.2
C66 C65 C64 120.4(6)
C66 C65 H65 119.8
C64 C65 H65 119.8
C65 C66 C61 120.4(5)
C65 C66 H66 119.8
C61 C66 H66 119.8
C72B C67 C68A 105.4(11)
C72B C67 C68B 119.7(12)
C68A C67 C68B 14.3(11)
C72B C67 C72A 15.1(11)
C68A C67 C72A 115.8(10)
C68B C67 C72A 130.0(11)
C72B C67 P4 127.0(10)
C68A C67 P4 127.1(9)
C68B C67 P4 112.8(10)
C72A C67 P4 116.9(7)
C78 C73 C74 119.0(5)
C78 C73 P5 123.8(4)
C74 C73 P5 117.2(4)
C75 C74 C73 120.6(5)
C75 C74 H74 119.7
C73 C74 H74 119.7
C76 C75 C74 119.7(6)
C76 C75 H75 120.2
C74 C75 H75 120.2
C77 C76 C75 120.4(5)
C77 C76 H76 119.8
C75 C76 H76 119.8
C76 C77 C78 120.3(6)
C76 C77 H77 119.9
C78 C77 H77 119.9
C73 C78 C77 120.1(6)
C73 C78 H78 120.0
C77 C78 H78 120.0
C80 C79 C84 118.6(5)
C80 C79 P5 119.1(4)
C84 C79 P5 122.1(4)
C79 C80 C81 120.3(6)
C79 C80 H80 119.9
C81 C80 H80 119.9
C82 C81 C80 120.3(6)
C82 C81 H81 119.8
C80 C81 H81 119.8
C81 C82 C83 119.5(6)
C81 C82 H82 120.2
C83 C82 H82 120.2
C84 C83 C82 119.7(6)
C84 C83 H83 120.2
C82 C83 H83 120.2
C83 C84 C79 121.6(6)
C83 C84 H84 119.2
C79 C84 H84 119.2
C86 C85 C90 118.5(6)
C86 C85 P5 125.1(5)
C90 C85 P5 116.3(4)
C87 C86 C85 120.6(6)
C87 C86 H86 119.7
C85 C86 H86 119.7
C88 C87 C86 120.5(7)
C88 C87 H87 119.8
C86 C87 H87 119.8
C87 C88 C89 119.9(7)
C87 C88 H88 120.1
C89 C88 H88 120.1
C90 C89 C88 120.1(7)
C90 C89 H89 120.0
C88 C89 H89 120.0
C89 C90 C85 120.5(6)
C89 C90 H90 119.8
C85 C90 H90 119.8
C96 C91 C92 119.3(7)
C96 C91 P6 124.7(7)
C92 C91 P6 116.0(5)
C91 C92 C93 119.4(8)
C91 C92 H92 120.3
C93 C92 H92 120.3
C94 C93 C92 120.2(10)
C94 C93 H93 119.9
C92 C93 H93 119.9
C95 C94 C93 119.8(9)
C95 C94 H94 120.1
C93 C94 H94 120.1
C94 C95 C96 122.2(8)
C94 C95 H95 118.9
C96 C95 H95 118.9
C91 C96 C95 119.0(9)
C91 C96 H96 120.5
C95 C96 H96 120.5
C102 C97 C98 117.9(6)
C102 C97 P6 117.5(5)
C98 C97 P6 124.5(6)
C99 C98 C97 121.6(9)
C99 C98 H98 119.2
C97 C98 H98 119.2
C100 C99 C98 119.5(9)
C100 C99 H99 120.2
C98 C99 H99 120.2
C99 C100 C101 121.6(7)
C99 C100 H100 119.2
C101 C100 H100 119.2
C100 C101 C102 119.5(8)
C100 C101 H101 120.3
C102 C101 H101 120.3
C97 C102 C101 119.8(8)
C97 C102 H102 120.1
C101 C102 H102 120.1
C108 C103 C104 119.1(6)
C108 C103 P6 120.2(5)
C104 C103 P6 120.6(6)
C105 C104 C103 119.9(8)
C105 C104 H104 120.0
C103 C104 H104 120.0
C106 C105 C104 120.7(7)
C106 C105 H105 119.6
C104 C105 H105 119.6
C105 C106 C107 120.0(8)
C105 C106 H106 120.0
C107 C106 H106 120.0
C108 C107 C106 119.3(8)
C108 C107 H107 120.3
C106 C107 H107 120.3
C107 C108 C103 120.9(6)
C107 C108 H108 119.6
C103 C108 H108 119.6
C67 C68A C69A 123.3(14)
C67 C68A H68A 118.3
C69A C68A H68A 118.3
C68A C69A C70A 120.7(14)
C68A C69A H69A 119.6
C70A C69A H69A 119.6
C71A C70A C69A 119.2(12)
C71A C70A H70A 120.4
C69A C70A H70A 120.4
C70A C71A C72A 120.9(13)
C70A C71A H71A 119.6
C72A C71A H71A 119.6
C67 C72A C71A 119.8(12)
C67 C72A H72A 120.1
C71A C72A H72A 120.1
C69B C68B C67 120.7(16)
C69B C68B H68B 119.7
C67 C68B H68B 119.7
C70B C69B C68B 117.2(18)
C70B C69B H69B 121.4
C68B C69B H69B 121.4
C71B C70B C69B 121.8(18)
C71B C70B H70B 119.1
C69B C70B H70B 119.1
C70B C71B C72B 121.3(19)
C70B C71B H71B 119.3
C72B C71B H71B 119.3
C67 C72B C71B 119.3(18)
C67 C72B H72B 120.4
C71B C72B H72B 120.4

loop_
_geom_bond_atom_site_label_1
_geom_bond_atom_site_label_2
_geom_bond_distance
Pt1 P2 2.3026(12)
Pt1 P1 2.3162(13)
Pt1 Si2 2.3746(13)
Pt1 Si1 2.4022(13)
Pt2 P4 2.3044(13)
Pt2 P3 2.3217(13)
Pt2 Si2 2.3953(13)
Pt2 Si1 2.4127(13)
Pt3 P6 2.2936(14)
Pt3 P5 2.2960(13)
Pt3 Si1 2.3784(13)
Pt3 Si2 2.3931(13)
P1 C7 1.837(5)
P1 C1 1.838(5)
P1 C13 1.853(5)
P2 C19 1.829(5)
P2 C31 1.831(5)
P2 C25 1.843(5)
P3 C49 1.830(6)
P3 C37 1.845(5)
P3 C43 1.846(6)
P4 C61 1.842(6)
P4 C55 1.851(6)
P4 C67 1.852(6)
P5 C85 1.837(6)
P5 C73 1.838(5)
P5 C79 1.841(6)
P6 C103 1.826(7)
P6 C91 1.838(7)
P6 C97 1.845(6)
Si1 Si2 2.4513(18)
Si1 H1H 1.37(3)
Si2 H2H 1.37(3)
C1 C2 1.389(7)
C1 C6 1.403(7)
C2 C3 1.396(8)
C2 H2 0.9500
C3 C4 1.380(8)
C3 H3 0.9500
C4 C5 1.385(8)
C4 H4 0.9500
C5 C6 1.385(8)
C5 H5 0.9500
C6 H6 0.9500
C7 C12 1.393(7)
C7 C8 1.394(7)
C8 C9 1.389(8)
C8 H8 0.9500
C9 C10 1.383(9)
C9 H9 0.9500
C10 C11 1.384(9)
C10 H10 0.9500
C11 C12 1.382(8)
C11 H11 0.9500
C12 H12 0.9500
C13 C18 1.400(8)
C13 C14 1.404(8)
C14 C15 1.384(8)
C14 H14 0.9500
C15 C16 1.392(10)
C15 H15 0.9500
C16 C17 1.391(10)
C16 H16 0.9500
C17 C18 1.399(8)
C17 H17 0.9500
C18 H18 0.9500
C19 C24 1.399(7)
C19 C20 1.404(8)
C20 C21 1.393(8)
C20 H20 0.9500
C21 C22 1.386(9)
C21 H21 0.9500
C22 C23 1.385(10)
C22 H22 0.9500
C23 C24 1.389(9)
C23 H23 0.9500
C24 H24 0.9500
C25 C26 1.388(9)
C25 C30 1.401(8)
C26 C27 1.401(9)
C26 H26 0.9500
C27 C28 1.399(10)
C27 H27 0.9500
C28 C29 1.367(11)
C28 H28 0.9500
C29 C30 1.408(8)
C29 H29 0.9500
C30 H30 0.9500
C31 C36 1.391(7)
C31 C32 1.403(7)
C32 C33 1.383(8)
C32 H32 0.9500
C33 C34 1.401(9)
C33 H33 0.9500
C34 C35 1.365(9)
C34 H34 0.9500
C35 C36 1.402(8)
C35 H35 0.9500
C36 H36 0.9500
C37 C42 1.389(8)
C37 C38 1.401(8)
C38 C39 1.402(8)
C38 H38 0.9500
C39 C40 1.368(9)
C39 H39 0.9500
C40 C41 1.383(9)
C40 H40 0.9500
C41 C42 1.388(8)
C41 H41 0.9500
C42 H42 0.9500
C43 C48 1.391(8)
C43 C44 1.406(8)
C44 C45 1.376(9)
C44 H44 0.9500
C45 C46 1.375(9)
C45 H45 0.9500
C46 C47 1.387(9)
C46 H46 0.9500
C47 C48 1.385(8)
C47 H47 0.9500
C48 H48 0.9500
C49 C54 1.402(9)
C49 C50 1.407(8)
C50 C51 1.385(11)
C50 H50 0.9500
C51 C52 1.393(13)
C51 H51 0.9500
C52 C53 1.385(11)
C52 H52 0.9500
C53 C54 1.398(9)
C53 H53 0.9500
C54 H54 0.9500
C55 C60 1.382(9)
C55 C56 1.401(8)
C56 C57 1.386(10)
C56 H56 0.9500
C57 C58 1.361(11)
C57 H57 0.9500
C58 C59 1.390(10)
C58 H58 0.9500
C59 C60 1.391(9)
C59 H59 0.9500
C60 H60 0.9500
C61 C62 1.390(7)
C61 C66 1.401(8)
C62 C63 1.393(8)
C62 H62 0.9500
C63 C64 1.369(9)
C63 H63 0.9500
C64 C65 1.398(9)
C64 H64 0.9500
C65 C66 1.381(9)
C65 H65 0.9500
C66 H66 0.9500
C67 C72B 1.353(17)
C67 C68A 1.364(18)
C67 C68B 1.414(17)
C67 C72A 1.428(18)
C73 C78 1.390(8)
C73 C74 1.401(8)
C74 C75 1.393(8)
C74 H74 0.9500
C75 C76 1.382(9)
C75 H75 0.9500
C76 C77 1.382(9)
C76 H76 0.9500
C77 C78 1.397(8)
C77 H77 0.9500
C78 H78 0.9500
C79 C80 1.384(8)
C79 C84 1.402(8)
C80 C81 1.396(9)
C80 H80 0.9500
C81 C82 1.389(10)
C81 H81 0.9500
C82 C83 1.396(10)
C82 H82 0.9500
C83 C84 1.369(9)
C83 H83 0.9500
C84 H84 0.9500
C85 C86 1.398(8)
C85 C90 1.400(9)
C86 C87 1.397(10)
C86 H86 0.9500
C87 C88 1.369(11)
C87 H87 0.9500
C88 C89 1.399(11)
C88 H88 0.9500
C89 C90 1.391(9)
C89 H89 0.9500
C90 H90 0.9500
C91 C96 1.396(10)
C91 C92 1.403(12)
C92 C93 1.410(11)
C92 H92 0.9500
C93 C94 1.386(12)
C93 H93 0.9500
C94 C95 1.340(14)
C94 H94 0.9500
C95 C96 1.404(12)
C95 H95 0.9500
C96 H96 0.9500
C97 C102 1.383(11)
C97 C98 1.396(11)
C98 C99 1.390(10)
C98 H98 0.9500
C99 C100 1.349(14)
C99 H99 0.9500
C100 C101 1.359(13)
C100 H100 0.9500
C101 C102 1.432(9)
C101 H101 0.9500
C102 H102 0.9500
C103 C108 1.389(10)
C103 C104 1.406(9)
C104 C105 1.389(12)
C104 H104 0.9500
C105 C106 1.361(13)
C105 H105 0.9500
C106 C107 1.419(11)
C106 H106 0.9500
C107 C108 1.378(10)
C107 H107 0.9500
C108 H108 0.9500
C68A C69A 1.377(17)
C68A H68A 0.9500
C69A C70A 1.38(2)
C69A H69A 0.9500
C70A C71A 1.339(19)
C70A H70A 0.9500
C71A C72A 1.432(15)
C71A H71A 0.9500
C72A H72A 0.9500
C68B C69B 1.398(16)
C68B H68B 0.9500
C69B C70B 1.372(17)
C69B H69B 0.9500
C70B C71B 1.358(17)
C70B H70B 0.9500
C71B C72B 1.380(16)
C71B H71B 0.9500
C72B H72B 0.9500
